data_7047151
loop_
_publ_author_name
'Kuhlmann, Lisa'
'Methling, Rafael'
'Simon, Jasmin'
'Neumann, Beate'
'Stammler, Hans-Georg'
'Strassert, Cristian A.'
'Mitzel, Norbert W.'

_publ_section_title
;
 Fluorescent phenoxy benzoxazole complexes of zirconium and hafnium:
 synthesis, structure and photo-physical behaviour.
;
_journal_issue 32
_journal_name_full 'Dalton transactions (Cambridge, England : 2003)'
_journal_page_first 11245
_journal_page_last 11252
_journal_paper_doi 10.1039/c8dt01757c
_journal_volume 47
_journal_year 2018
_chemical_formula_moiety 'C48 H62 N2 O6 Zr'
_chemical_formula_sum 'C48 H62 N2 O6 Zr'
_chemical_formula_weight 854.21
_space_group_crystal_system triclinic
_space_group_IT_number 2
_space_group_name_Hall '-P 1'
_space_group_name_H-M_alt 'P -1'
_symmetry_space_group_name_Hall '-P 1'
_symmetry_space_group_name_H-M 'P -1'
_atom_sites_solution_hydrogens geom
_atom_sites_solution_primary direct
_audit_creation_date 2017-09-27
_audit_creation_method
;
  Olex2 1.2-ac2
  (compiled 2012.03.27 svn.r2268, GUI svn.r4156)
;
_audit_update_record
;
2018-01-11 deposited with the CCDC.
2018-07-26 downloaded from the CCDC.
;
_cell_angle_alpha 97.351(4)
_cell_angle_beta 106.210(4)
_cell_angle_gamma 98.564(4)
_cell_formula_units_Z 2
_cell_length_a 10.5451(4)
_cell_length_b 13.0261(6)
_cell_length_c 17.4544(8)
_cell_measurement_reflns_used 9492
_cell_measurement_temperature 100.01(10)
_cell_measurement_theta_max 72.6710
_cell_measurement_theta_min 3.4550
_cell_volume 2240.00(18)
_computing_cell_refinement 'CrysAlisPro 1.171.38.43 (Rigaku OD, 2015)'
_computing_data_collection 'CrysAlisPro 1.171.38.43 (Rigaku OD, 2015)'
_computing_data_reduction 'CrysAlisPro 1.171.38.43 (Rigaku OD, 2015)'
_computing_molecular_graphics
;
O. V. Dolomanov, L. J. Bourhis, R. J. Gildea, J. A. K. Howard and H. Puschmann,
OLEX2: a complete structure solution, refinement and analysis program.
J. Appl. Cryst. (2009). 42, 339-341.
;
_computing_publication_material
;
O. V. Dolomanov, L. J. Bourhis, R. J. Gildea, J. A. K. Howard and H. Puschmann,
OLEX2: a complete structure solution, refinement and analysis program.
J. Appl. Cryst. (2009). 42, 339-341.
;
_computing_structure_refinement
;
SHELXL, G.M. Sheldrick, Acta Cryst.
(2008). A64, 112-122
;
_computing_structure_solution 'ShelXT (Sheldrick, 2015)'
_diffrn_ambient_environment N~2~
_diffrn_ambient_temperature 100.01(10)
_diffrn_detector 'CCD plate'
_diffrn_detector_area_resol_mean 5.3114
_diffrn_detector_type Atlas
_diffrn_measured_fraction_theta_full 0.999
_diffrn_measured_fraction_theta_max 0.999
_diffrn_measurement_details
;
List of Runs (angles in degrees, time in seconds):

  # Type    Start    End  Width  t~exp~   \w     \q     \k     \f   Frames
#--------------------------------------------------------------------------
  1  \w    -78.00  17.00   1.00   20.00    --  -38.50 101.00 -38.00   95
  2  \w      4.00  66.00   1.00   20.00    --   42.95-101.00-142.00   62
  3  \w     76.00 112.00   1.00   49.00    --  111.00-101.00-142.00   36
  4  \w    139.00 178.00   1.00   49.00    --  111.00 101.00 -38.00   39
  5  \w   -109.00 -80.00   1.00   20.00    --  -38.50 -38.00  60.00   29
  6  \w    -51.00 -18.00   1.00   20.00    --  -38.50 -38.00  60.00   33
  7  \w    -57.00  32.00   1.00   20.00    --  -38.50  38.00 120.00   89
  8  \w     77.00 113.00   1.00   20.00    --   42.95  77.00   0.00   36
  9  \w     57.00 117.00   1.00   20.00    --   42.95 178.00-150.00   60
 10  \w     23.00  92.00   1.00   20.00    --   42.95  38.00-150.00   69
 11  \w      1.00  28.00   1.00   20.00    --   42.95 -99.00 -60.00   27
 12  \w     71.00  98.00   1.00   20.00    --   42.95  57.00-150.00   27
 13  \w     13.00 105.00   1.00   20.00    --   42.95  77.00  90.00   92
 14  \w     16.00 114.00   1.00   20.00    --   42.95  77.00 -60.00   98
 15  \w     19.00  52.00   1.00   20.00    --   42.95  57.00  60.00   33
 16  \w     19.00  47.00   1.00   20.00    --   42.95  57.00-150.00   28
 17  \w     17.00  55.00   1.00   20.00    --   42.95  77.00   0.00   38
 18  \w     76.00 110.00   1.00   20.00    --   42.95  57.00   0.00   34
 19  \w     13.00  50.00   1.00   20.00    --   42.95  77.00-180.00   37
 20  \w     59.00 109.00   1.00   20.00    --   42.95  57.00  60.00   50
 21  \w     18.00  46.00   1.00   20.00    --   42.95  57.00   0.00   28
 22  \w     15.00  92.00   1.00   20.00    --   42.95  77.00-120.00   77
 23  \w     45.00 135.00   1.00   49.00    --  111.00 -61.00-150.00   90
 24  \w     86.00 112.00   1.00   49.00    --  111.00  61.00 -30.00   26
 25  \w     85.00 111.00   1.00   49.00    --  111.00  61.00  90.00   26
 26  \w     87.00 127.00   1.00   49.00    --  111.00  61.00-150.00   40
 27  \w     82.00 108.00   1.00   49.00    --  111.00  77.00 120.00   26
 28  \w    116.00 171.00   1.00   49.00    --  111.00  77.00   0.00   55
 29  \w     82.00 109.00   1.00   49.00    --  111.00  72.00 -26.20   27
 30  \w     81.00 107.00   1.00   49.00    --  111.00  77.00  90.00   26
 31  \w    114.00 164.00   1.00   49.00    --  111.00  77.00  90.00   50
 32  \w     82.00 177.00   1.00   49.00    --  111.00  77.00-120.00   95
 33  \w     53.00 122.00   1.00   49.00    --  111.00-125.00  30.00   69
 34  \w     85.00 115.00   1.00   49.00    --  111.00  61.00  30.00   30
 35  \w     81.00 107.00   1.00   49.00    --  111.00  76.00-127.52   26
 36  \w     82.00 107.00   1.00   49.00    --  111.00  77.00   0.00   25
 37  \w     81.00 175.00   1.00   49.00    --  111.00  77.00 150.00   94
 38  \w     85.00 112.00   1.00   49.00    --  111.00  61.00 150.00   27
 39  \w    120.00 176.00   1.00   49.00    --  111.00  77.00-180.00   56
 40  \w    113.00 176.00   1.00   49.00    --  111.00  77.00  30.00   63
 41  \w     81.00 107.00   1.00   49.00    --  111.00  77.00-180.00   26
 42  \w     95.00 122.00   1.00   49.00    --  111.00-125.00-180.00   27
 43  \w     85.00 111.00   1.00   49.00    --  111.00  61.00-180.00   26
 44  \w     81.00 108.00   1.00   49.00    --  111.00  77.00  30.00   27
 45  \w     85.00 112.00   1.00   49.00    --  111.00  61.00-120.00   27
 46  \w     81.00 173.00   1.00   49.00    --  111.00  77.00-150.00   92
 47  \w     89.00 117.00   1.00   49.00    --  111.00  45.00  30.00   28
 48  \w     89.00 115.00   1.00   49.00    --  111.00  45.00 150.00   26
 49  \w     87.00 114.00   1.00   49.00    --  111.00  50.00-158.68   27
 50  \w     85.00 112.00   1.00   49.00    --  111.00  61.00 -90.00   27
 51  \w     81.00 107.00   1.00   49.00    --  111.00  77.00  60.00   26
 52  \w     43.00 141.00   1.00   49.00    --  111.00 -77.00  60.00   98
 53  \w     85.00 171.00   1.00   49.00    --  111.00  61.00 -60.00   86
 54  \w     82.00 178.00   1.00   49.00    --  111.00  72.00 -51.67   96
 55  \w     42.00  76.00   1.00   49.00    --  111.00-125.00-180.00   34
 56  \w     85.00 112.00   1.00   49.00    --  111.00  61.00  60.00   27
 57  \w    113.00 148.00   1.00   49.00    --  111.00  77.00 -90.00   35
 58  \w     81.00 107.00   1.00   49.00    --  111.00  77.00 -90.00   26
 59  \w     85.00 178.00   1.00   49.00    --  111.00  62.00  66.31   93
 60  \w     85.00 121.00   1.00   49.00    --  111.00  61.00   0.00   36
 61  \w     54.00 105.00   1.00   49.00    --  111.00 -94.00  30.00   51
 62  \w     85.00 174.00   1.00   49.00    --  111.00  61.00 120.00   89
;
_diffrn_measurement_device 'four-circle diffractometer'
_diffrn_measurement_device_type 'SuperNova, Dual, Cu at zero, Atlas'
_diffrn_measurement_method '\w scans'
_diffrn_orient_matrix_type 'CrysAlisPro convention (1999,Acta A55,543-557)'
_diffrn_orient_matrix_UB_11 0.1473623000
_diffrn_orient_matrix_UB_12 0.0130472000
_diffrn_orient_matrix_UB_13 -0.0005195000
_diffrn_orient_matrix_UB_21 -0.0474024000
_diffrn_orient_matrix_UB_22 -0.0576071000
_diffrn_orient_matrix_UB_23 -0.0887988000
_diffrn_orient_matrix_UB_31 -0.0094008000
_diffrn_orient_matrix_UB_32 0.1062381000
_diffrn_orient_matrix_UB_33 -0.0290044000
_diffrn_radiation_monochromator mirror
_diffrn_radiation_probe x-ray
_diffrn_radiation_type CuK\a
_diffrn_radiation_wavelength 1.54184
_diffrn_reflns_av_R_equivalents 0.0830
_diffrn_reflns_av_unetI/netI 0.0705
_diffrn_reflns_Laue_measured_fraction_full 0.999
_diffrn_reflns_Laue_measured_fraction_max 0.999
_diffrn_reflns_limit_h_max 12
_diffrn_reflns_limit_h_min -12
_diffrn_reflns_limit_k_max 15
_diffrn_reflns_limit_k_min -14
_diffrn_reflns_limit_l_max 20
_diffrn_reflns_limit_l_min -20
_diffrn_reflns_number 35244
_diffrn_reflns_point_group_measured_fraction_full 0.999
_diffrn_reflns_point_group_measured_fraction_max 0.999
_diffrn_reflns_theta_full 66.600
_diffrn_reflns_theta_max 66.600
_diffrn_reflns_theta_min 2.679
_diffrn_source 'micro-focus sealed X-ray tube'
_diffrn_source_type 'SuperNova (Cu) X-ray Source'
_exptl_absorpt_coefficient_mu 2.395
_exptl_absorpt_correction_T_max 0.995
_exptl_absorpt_correction_T_min 0.929
_exptl_absorpt_correction_type gaussian
_exptl_absorpt_process_details
;
CrysAlisPro 1.171.38.43 (Rigaku Oxford Diffraction, 2015)
Numerical absorption correction based on gaussian integration over
            a multifaceted crystal model
Empirical absorption correction using spherical harmonics,
 implemented in SCALE3 ABSPACK scaling algorithm.
;
_exptl_crystal_colour 'clear colourless'
_exptl_crystal_colour_lustre clear
_exptl_crystal_colour_primary colourless
_exptl_crystal_density_diffrn 1.266
_exptl_crystal_description plate
_exptl_crystal_F_000 904
_exptl_crystal_size_max 0.163
_exptl_crystal_size_mid 0.045
_exptl_crystal_size_min 0.01
_refine_diff_density_max 0.870
_refine_diff_density_min -0.937
_refine_diff_density_rms 0.080
_refine_ls_extinction_method none
_refine_ls_goodness_of_fit_ref 1.018
_refine_ls_hydrogen_treatment constr
_refine_ls_matrix_type full
_refine_ls_number_parameters 530
_refine_ls_number_reflns 7924
_refine_ls_number_restraints 0
_refine_ls_restrained_S_all 1.018
_refine_ls_R_factor_all 0.0610
_refine_ls_R_factor_gt 0.0459
_refine_ls_shift/su_max 0.001
_refine_ls_shift/su_mean 0.000
_refine_ls_structure_factor_coef Fsqd
_refine_ls_weighting_details 'w=1/[\s^2^(Fo^2^)+(0.0578P)^2^] where P=(Fo^2^+2Fc^2^)/3'
_refine_ls_weighting_scheme calc
_refine_ls_wR_factor_gt 0.1084
_refine_ls_wR_factor_ref 0.1155
_reflns_Friedel_coverage 0.000
_reflns_number_gt 6451
_reflns_number_total 7924
_reflns_threshold_expression 'I > 2\s(I)'
_cod_data_source_file c8dt01757c2.cif
_cod_data_source_block compound3
_cod_depositor_comments 'Adding full bibliography for 7047149--7047158.cif.'
_cod_database_code 7047151
_chemical_oxdiff_formula 'C52 H59 N7'
_reflns_odcompleteness_completeness 99.77
_reflns_odcompleteness_iscentric 1
_reflns_odcompleteness_theta 71.98
_olex2_date_sample_data_collection 2017-02-07
_olex2_date_sample_submission 1486335600
_olex2_refinement_description
;
1. Fixed Uiso
 At 1.2 times of:
  All C(H) groups
 At 1.5 times of:
  All C(H,H,H) groups
2.a Ternary CH refined with riding coordinates:
 C43(H43), C46(H46)
2.b Aromatic/amide H refined with riding coordinates:
 C3(H3), C5(H5), C9(H9), C10(H10), C11(H11), C12(H12), C24(H24), C26(H26),
 C30(H30), C31(H31), C32(H32), C33(H33)
2.c Idealised Me refined as rotating group:
 C15(H15A,H15B,H15C), C16(H16A,H16B,H16C), C17(H17A,H17B,H17C), C19(H19A,H19B,
 H19C), C20(H20A,H20B,H20C), C21(H21A,H21B,H21C), C36(H36A,H36B,H36C), C37(H37A,
 H37B,H37C), C38(H38A,H38B,H38C), C40(H40A,H40B,H40C), C41(H41A,H41B,H41C),
 C42(H42A,H42B,H42C), C44(H44A,H44B,H44C), C45(H45A,H45B,H45C), C47(H47A,H47B,
 H47C), C48(H48A,H48B,H48C)
;
_olex2_submission_special_instructions 'No special instructions were received'
_oxdiff_exptl_absorpt_empirical_details
;
Empirical correction (ABSPACK) includes:
- Absorption correction using spherical harmonics
- Frame scaling
- Detector area scaling
;
_oxdiff_exptl_absorpt_empirical_full_max 1.512
_oxdiff_exptl_absorpt_empirical_full_min 0.684
_shelx_shelxl_version_number 2016/4
_shelx_space_group_comment
;
The symmetry employed for this shelxl refinement is uniquely defined
by the following loop, which should always be used as a source of
symmetry information in preference to the above space-group names.
They are only intended as comments.
;

loop_
_space_group_symop_operation_xyz
'x, y, z'
'-x, -y, -z'

loop_
_atom_site_label
_atom_site_type_symbol
_atom_site_fract_x
_atom_site_fract_y
_atom_site_fract_z
_atom_site_U_iso_or_equiv
_atom_site_adp_type
_atom_site_occupancy
_atom_site_site_symmetry_order
_atom_site_calc_flag
_atom_site_refinement_flags_posn
Zr1 Zr 0.36622(3) 0.39811(2) 0.76186(2) 0.02026(10) Uani 1 1 d .
O1 O 0.3727(2) 0.55815(18) 0.78962(13) 0.0228(5) Uani 1 1 d .
O2 O -0.0145(2) 0.49771(18) 0.62789(13) 0.0222(5) Uani 1 1 d .
O3 O 0.3469(2) 0.25377(18) 0.68950(13) 0.0222(5) Uani 1 1 d .
O4 O 0.6252(2) 0.41785(18) 0.59714(13) 0.0229(5) Uani 1 1 d .
O5 O 0.2402(2) 0.35367(19) 0.81872(14) 0.0256(5) Uani 1 1 d .
O6 O 0.5430(2) 0.39596(19) 0.83151(14) 0.0246(5) Uani 1 1 d .
N1 N 0.1745(2) 0.4317(2) 0.66434(16) 0.0206(6) Uani 1 1 d .
N2 N 0.4705(2) 0.4393(2) 0.66139(16) 0.0213(6) Uani 1 1 d .
C1 C 0.2862(3) 0.6170(2) 0.80125(18) 0.0184(6) Uani 1 1 d .
C2 C 0.3273(3) 0.7069(3) 0.86408(19) 0.0229(7) Uani 1 1 d .
C3 C 0.2301(3) 0.7620(3) 0.87550(19) 0.0223(7) Uani 1 1 d .
H3 H 0.256304 0.819571 0.917686 0.027 Uiso 1 1 calc R
C4 C 0.0939(3) 0.7372(3) 0.82780(19) 0.0212(7) Uani 1 1 d .
C5 C 0.0569(3) 0.6520(3) 0.76502(19) 0.0226(7) Uani 1 1 d .
H5 H -0.031630 0.634309 0.731293 0.027 Uiso 1 1 calc R
C6 C 0.1504(3) 0.5918(3) 0.75136(19) 0.0208(7) Uani 1 1 d .
C7 C 0.1092(3) 0.5044(3) 0.68326(19) 0.0206(7) Uani 1 1 d .
C8 C -0.0243(3) 0.4146(3) 0.56693(19) 0.0234(7) Uani 1 1 d .
C9 C -0.1265(3) 0.3795(3) 0.4947(2) 0.0261(7) Uani 1 1 d .
H9 H -0.203763 0.408291 0.481878 0.031 Uiso 1 1 calc R
C10 C -0.1063(3) 0.2984(3) 0.4425(2) 0.0269(7) Uani 1 1 d .
H10 H -0.171271 0.272278 0.392682 0.032 Uiso 1 1 calc R
C11 C 0.0093(3) 0.2550(3) 0.4631(2) 0.0279(8) Uani 1 1 d .
H11 H 0.019167 0.200629 0.426444 0.033 Uiso 1 1 calc R
C12 C 0.1102(3) 0.2907(3) 0.53665(19) 0.0242(7) Uani 1 1 d .
H12 H 0.186392 0.260758 0.550382 0.029 Uiso 1 1 calc R
C13 C 0.0917(3) 0.3737(3) 0.58885(19) 0.0219(7) Uani 1 1 d .
C14 C 0.4740(3) 0.7374(3) 0.91970(19) 0.0243(7) Uani 1 1 d .
C15 C 0.5055(3) 0.6507(3) 0.9705(2) 0.0323(8) Uani 1 1 d .
H15A H 0.442026 0.640403 1.000298 0.048 Uiso 1 1 calc GR
H15B H 0.594918 0.671764 1.007653 0.048 Uiso 1 1 calc GR
H15C H 0.499043 0.586055 0.935164 0.048 Uiso 1 1 calc GR
C16 C 0.5734(3) 0.7520(3) 0.8704(2) 0.0297(8) Uani 1 1 d .
H16A H 0.566905 0.686225 0.836316 0.045 Uiso 1 1 calc GR
H16B H 0.663381 0.774411 0.906729 0.045 Uiso 1 1 calc GR
H16C H 0.552053 0.804331 0.837419 0.045 Uiso 1 1 calc GR
C17 C 0.4981(3) 0.8421(3) 0.9780(2) 0.0336(9) Uani 1 1 d .
H17A H 0.476661 0.896806 0.947444 0.050 Uiso 1 1 calc GR
H17B H 0.590913 0.860143 1.010540 0.050 Uiso 1 1 calc GR
H17C H 0.441961 0.834893 1.012616 0.050 Uiso 1 1 calc GR
C18 C -0.0041(3) 0.8030(3) 0.8493(2) 0.0234(7) Uani 1 1 d .
C19 C 0.0496(3) 0.9213(3) 0.8549(2) 0.0287(8) Uani 1 1 d .
H19A H 0.133640 0.943091 0.897535 0.043 Uiso 1 1 calc GR
H19B H -0.014358 0.961357 0.866423 0.043 Uiso 1 1 calc GR
H19C H 0.063069 0.933094 0.804345 0.043 Uiso 1 1 calc GR
C20 C -0.1435(3) 0.7734(3) 0.7854(2) 0.0256(7) Uani 1 1 d .
H20A H -0.134804 0.782898 0.733356 0.038 Uiso 1 1 calc GR
H20B H -0.201256 0.817748 0.799838 0.038 Uiso 1 1 calc GR
H20C H -0.181620 0.700928 0.783108 0.038 Uiso 1 1 calc GR
C21 C -0.0186(3) 0.7848(3) 0.9323(2) 0.0294(8) Uani 1 1 d .
H21A H -0.051547 0.711290 0.929695 0.044 Uiso 1 1 calc GR
H21B H -0.080781 0.825283 0.945924 0.044 Uiso 1 1 calc GR
H21C H 0.067533 0.806688 0.973032 0.044 Uiso 1 1 calc GR
C22 C 0.4413(3) 0.2077(3) 0.67117(18) 0.0200(7) Uani 1 1 d .
C23 C 0.4462(3) 0.1015(3) 0.68016(18) 0.0211(7) Uani 1 1 d .
C24 C 0.5491(3) 0.0595(3) 0.66156(18) 0.0214(7) Uani 1 1 d .
H24 H 0.552938 -0.009977 0.667584 0.026 Uiso 1 1 calc R
C25 C 0.6490(3) 0.1144(3) 0.63408(18) 0.0214(7) Uani 1 1 d .
C26 C 0.6412(3) 0.2168(3) 0.62451(19) 0.0215(7) Uani 1 1 d .
H26 H 0.703929 0.254969 0.605367 0.026 Uiso 1 1 calc R
C27 C 0.5395(3) 0.2646(3) 0.64329(19) 0.0215(7) Uani 1 1 d .
C28 C 0.5391(3) 0.3736(3) 0.63527(18) 0.0202(7) Uani 1 1 d .
C29 C 0.6065(3) 0.5203(3) 0.59821(19) 0.0210(7) Uani 1 1 d .
C30 C 0.6681(3) 0.5971(3) 0.5658(2) 0.0258(7) Uani 1 1 d .
H30 H 0.732906 0.585141 0.540612 0.031 Uiso 1 1 calc R
C31 C 0.6272(3) 0.6935(3) 0.5731(2) 0.0270(7) Uani 1 1 d .
H31 H 0.665150 0.748221 0.552148 0.032 Uiso 1 1 calc R
C32 C 0.5301(3) 0.7096(3) 0.6112(2) 0.0270(7) Uani 1 1 d .
H32 H 0.504709 0.775010 0.614612 0.032 Uiso 1 1 calc R
C33 C 0.4701(3) 0.6319(3) 0.64436(19) 0.0230(7) Uani 1 1 d .
H33 H 0.406301 0.644015 0.670278 0.028 Uiso 1 1 calc R
C34 C 0.5102(3) 0.5347(3) 0.63683(18) 0.0206(7) Uani 1 1 d .
C35 C 0.3456(3) 0.0375(3) 0.71363(19) 0.0229(7) Uani 1 1 d .
C36 C 0.3701(3) 0.0862(3) 0.8030(2) 0.0284(8) Uani 1 1 d .
H36A H 0.460047 0.083555 0.834132 0.043 Uiso 1 1 calc GR
H36B H 0.306835 0.046998 0.823957 0.043 Uiso 1 1 calc GR
H36C H 0.358818 0.158210 0.806681 0.043 Uiso 1 1 calc GR
C37 C 0.1994(3) 0.0356(3) 0.6636(2) 0.0275(8) Uani 1 1 d .
H37A H 0.182833 0.106227 0.666843 0.041 Uiso 1 1 calc GR
H37B H 0.138831 -0.006269 0.684823 0.041 Uiso 1 1 calc GR
H37C H 0.185471 0.005475 0.608077 0.041 Uiso 1 1 calc GR
C38 C 0.3631(3) -0.0769(3) 0.7116(2) 0.0288(8) Uani 1 1 d .
H38A H 0.351621 -0.109265 0.656929 0.043 Uiso 1 1 calc GR
H38B H 0.297103 -0.114524 0.731487 0.043 Uiso 1 1 calc GR
H38C H 0.451667 -0.078825 0.745248 0.043 Uiso 1 1 calc GR
C39 C 0.7563(3) 0.0587(3) 0.61391(19) 0.0219(7) Uani 1 1 d .
C40 C 0.6905(3) -0.0200(3) 0.5340(2) 0.0315(8) Uani 1 1 d .
H40A H 0.616235 -0.068210 0.539027 0.047 Uiso 1 1 calc GR
H40B H 0.755562 -0.058607 0.522141 0.047 Uiso 1 1 calc GR
H40C H 0.658669 0.017647 0.490908 0.047 Uiso 1 1 calc GR
C41 C 0.8153(3) -0.0012(3) 0.6811(2) 0.0301(8) Uani 1 1 d .
H41A H 0.852040 0.046980 0.731847 0.045 Uiso 1 1 calc GR
H41B H 0.885124 -0.033243 0.668685 0.045 Uiso 1 1 calc GR
H41C H 0.745612 -0.054994 0.685059 0.045 Uiso 1 1 calc GR
C42 C 0.8721(3) 0.1363(3) 0.6037(2) 0.0329(8) Uani 1 1 d .
H42A H 0.837817 0.172077 0.559773 0.049 Uiso 1 1 calc GR
H42B H 0.937882 0.098442 0.591973 0.049 Uiso 1 1 calc GR
H42C H 0.913043 0.186977 0.652796 0.049 Uiso 1 1 calc GR
C43 C 0.1222(3) 0.3366(3) 0.8420(2) 0.0262(7) Uani 1 1 d .
H43 H 0.046706 0.345257 0.797141 0.031 Uiso 1 1 calc R
C44 C 0.1361(3) 0.4192(3) 0.9155(2) 0.0321(8) Uani 1 1 d .
H44A H 0.213361 0.415022 0.959039 0.048 Uiso 1 1 calc GR
H44B H 0.056804 0.406496 0.932336 0.048 Uiso 1 1 calc GR
H44C H 0.147016 0.488234 0.901547 0.048 Uiso 1 1 calc GR
C45 C 0.0947(4) 0.2248(3) 0.8575(2) 0.0346(9) Uani 1 1 d .
H45A H 0.091912 0.175993 0.810686 0.052 Uiso 1 1 calc GR
H45B H 0.009827 0.211520 0.868221 0.052 Uiso 1 1 calc GR
H45C H 0.164967 0.216178 0.903491 0.052 Uiso 1 1 calc GR
C46 C 0.6814(3) 0.4066(3) 0.8722(2) 0.0274(8) Uani 1 1 d .
H46 H 0.697857 0.437596 0.929084 0.033 Uiso 1 1 calc R
C47 C 0.7642(4) 0.4815(4) 0.8359(3) 0.0438(10) Uani 1 1 d .
H47A H 0.754396 0.450367 0.781155 0.066 Uiso 1 1 calc GR
H47B H 0.857280 0.494172 0.867524 0.066 Uiso 1 1 calc GR
H47C H 0.732943 0.547057 0.836215 0.066 Uiso 1 1 calc GR
C48 C 0.7207(3) 0.2996(3) 0.8695(2) 0.0337(8) Uani 1 1 d .
H48A H 0.665012 0.254591 0.891648 0.051 Uiso 1 1 calc GR
H48B H 0.813352 0.307339 0.900740 0.051 Uiso 1 1 calc GR
H48C H 0.708715 0.268986 0.814283 0.051 Uiso 1 1 calc GR

loop_
_atom_site_aniso_label
_atom_site_aniso_U_11
_atom_site_aniso_U_22
_atom_site_aniso_U_33
_atom_site_aniso_U_23
_atom_site_aniso_U_13
_atom_site_aniso_U_12
Zr1 0.01634(13) 0.01944(16) 0.02474(15) 0.00005(10) 0.00917(10) 0.00037(10)
O1 0.0167(10) 0.0216(12) 0.0285(11) 0.0013(9) 0.0066(9) 0.0018(9)
O2 0.0187(10) 0.0183(12) 0.0256(11) -0.0017(9) 0.0046(8) 0.0001(9)
O3 0.0189(10) 0.0175(12) 0.0293(11) -0.0015(9) 0.0110(9) -0.0012(9)
O4 0.0217(10) 0.0192(12) 0.0305(12) 0.0019(9) 0.0145(9) 0.0015(9)
O5 0.0209(10) 0.0256(13) 0.0327(12) 0.0043(10) 0.0150(9) -0.0001(9)
O6 0.0185(10) 0.0231(13) 0.0306(12) 0.0005(9) 0.0082(9) 0.0021(9)
N1 0.0161(11) 0.0206(15) 0.0237(13) 0.0000(11) 0.0075(10) 0.0000(11)
N2 0.0180(12) 0.0167(14) 0.0269(14) -0.0001(11) 0.0067(10) 0.0000(10)
C1 0.0190(14) 0.0143(16) 0.0238(15) 0.0027(12) 0.0098(12) 0.0033(12)
C2 0.0218(15) 0.0250(18) 0.0211(15) 0.0019(13) 0.0098(12) -0.0027(13)
C3 0.0234(15) 0.0189(17) 0.0230(15) -0.0025(13) 0.0091(12) 0.0008(13)
C4 0.0197(14) 0.0193(17) 0.0268(16) 0.0030(13) 0.0116(12) 0.0022(13)
C5 0.0169(14) 0.0226(18) 0.0263(16) 0.0038(13) 0.0062(12) -0.0014(13)
C6 0.0166(14) 0.0195(17) 0.0264(16) 0.0011(13) 0.0088(12) 0.0020(13)
C7 0.0155(13) 0.0196(17) 0.0229(15) 0.0008(13) 0.0044(11) -0.0034(12)
C8 0.0237(15) 0.0177(17) 0.0253(16) -0.0010(13) 0.0083(13) -0.0043(13)
C9 0.0225(15) 0.0204(18) 0.0300(17) 0.0029(14) 0.0035(13) -0.0029(13)
C10 0.0261(16) 0.0231(18) 0.0247(16) 0.0015(13) 0.0050(13) -0.0081(14)
C11 0.0304(17) 0.0230(18) 0.0276(17) -0.0029(14) 0.0155(14) -0.0097(14)
C12 0.0221(15) 0.0211(18) 0.0274(16) -0.0015(13) 0.0107(13) -0.0030(13)
C13 0.0196(14) 0.0176(17) 0.0260(16) -0.0004(13) 0.0092(12) -0.0047(12)
C14 0.0181(14) 0.0255(19) 0.0252(16) -0.0020(13) 0.0054(12) -0.0002(13)
C15 0.0263(16) 0.038(2) 0.0313(18) 0.0055(16) 0.0077(14) 0.0039(15)
C16 0.0186(15) 0.031(2) 0.0349(18) -0.0029(15) 0.0087(13) -0.0032(14)
C17 0.0197(15) 0.035(2) 0.0360(19) -0.0115(16) 0.0029(14) 0.0008(15)
C18 0.0206(15) 0.0201(18) 0.0308(17) 0.0033(13) 0.0109(13) 0.0030(13)
C19 0.0227(15) 0.025(2) 0.0386(19) 0.0019(15) 0.0126(14) 0.0021(14)
C20 0.0196(15) 0.0245(18) 0.0335(18) 0.0044(14) 0.0096(13) 0.0041(13)
C21 0.0267(16) 0.032(2) 0.0324(18) 0.0033(15) 0.0141(14) 0.0073(15)
C22 0.0164(13) 0.0170(16) 0.0246(15) -0.0037(12) 0.0077(12) 0.0006(12)
C23 0.0189(14) 0.0203(17) 0.0205(15) 0.0002(12) 0.0060(12) -0.0042(13)
C24 0.0208(14) 0.0185(17) 0.0224(15) -0.0010(12) 0.0071(12) -0.0009(13)
C25 0.0171(14) 0.0203(17) 0.0232(15) -0.0017(12) 0.0069(12) -0.0035(12)
C26 0.0181(14) 0.0193(17) 0.0270(16) 0.0016(13) 0.0106(12) -0.0015(12)
C27 0.0185(14) 0.0186(17) 0.0269(16) 0.0017(13) 0.0092(12) -0.0004(12)
C28 0.0163(13) 0.0188(17) 0.0246(15) -0.0001(12) 0.0093(11) -0.0015(12)
C29 0.0196(14) 0.0170(17) 0.0253(16) 0.0021(12) 0.0070(12) 0.0011(12)
C30 0.0248(15) 0.0244(19) 0.0294(17) 0.0025(14) 0.0128(13) 0.0011(14)
C31 0.0283(16) 0.0214(18) 0.0319(18) 0.0062(14) 0.0118(14) 0.0005(14)
C32 0.0258(16) 0.0211(18) 0.0325(18) 0.0011(14) 0.0098(13) 0.0012(14)
C33 0.0206(14) 0.0193(17) 0.0274(16) -0.0008(13) 0.0076(12) 0.0022(13)
C34 0.0186(14) 0.0201(17) 0.0212(15) 0.0006(12) 0.0063(11) -0.0002(12)
C35 0.0181(14) 0.0227(18) 0.0255(16) -0.0007(13) 0.0095(12) -0.0044(13)
C36 0.0268(16) 0.030(2) 0.0262(17) 0.0020(14) 0.0100(13) -0.0032(14)
C37 0.0179(15) 0.0283(19) 0.0331(18) 0.0010(14) 0.0099(13) -0.0053(13)
C38 0.0276(16) 0.0223(19) 0.0382(19) 0.0042(15) 0.0177(14) -0.0030(14)
C39 0.0186(14) 0.0189(17) 0.0282(16) 0.0022(13) 0.0103(12) -0.0008(13)
C40 0.0276(16) 0.032(2) 0.0332(18) -0.0061(15) 0.0108(14) 0.0075(15)
C41 0.0235(16) 0.032(2) 0.0380(19) 0.0102(16) 0.0111(14) 0.0072(15)
C42 0.0222(16) 0.028(2) 0.055(2) 0.0130(17) 0.0198(15) 0.0060(15)
C43 0.0174(14) 0.031(2) 0.0300(17) 0.0004(14) 0.0113(13) 0.0007(13)
C44 0.0254(16) 0.038(2) 0.0324(18) -0.0025(16) 0.0124(14) 0.0044(15)
C45 0.0283(17) 0.033(2) 0.043(2) 0.0035(17) 0.0183(15) -0.0025(16)
C46 0.0151(14) 0.029(2) 0.0311(17) 0.0013(14) 0.0016(12) -0.0022(13)
C47 0.0195(16) 0.040(2) 0.069(3) 0.019(2) 0.0095(17) -0.0040(16)
C48 0.0231(16) 0.031(2) 0.045(2) 0.0073(17) 0.0093(15) 0.0014(15)

loop_
_atom_type_symbol
_atom_type_description
_atom_type_scat_dispersion_real
_atom_type_scat_dispersion_imag
_atom_type_scat_source
C C 0.0181 0.0091 'International Tables Vol C Tables 4.2.6.8 and 6.1.1.4'
H H 0.0000 0.0000 'International Tables Vol C Tables 4.2.6.8 and 6.1.1.4'
N N 0.0311 0.0180 'International Tables Vol C Tables 4.2.6.8 and 6.1.1.4'
O O 0.0492 0.0322 'International Tables Vol C Tables 4.2.6.8 and 6.1.1.4'
Zr Zr -0.1862 2.2449 'International Tables Vol C Tables 4.2.6.8 and 6.1.1.4'

loop_
_exptl_crystal_face_index_h
_exptl_crystal_face_index_k
_exptl_crystal_face_index_l
_exptl_crystal_face_perp_dist
0 0 -1 0.0049
0 0 1 0.0049
0 -1 1 0.0167
0 1 -1 0.0167
5 -1 -3 0.0805
-5 1 3 0.0805

loop_
_geom_angle_atom_site_label_1
_geom_angle_atom_site_label_2
_geom_angle_atom_site_label_3
_geom_angle
O1 Zr1 O3 157.43(9)
O1 Zr1 N1 74.67(9)
O1 Zr1 N2 86.33(9)
O3 Zr1 N1 89.55(9)
O3 Zr1 N2 75.30(9)
O5 Zr1 O1 96.70(10)
O5 Zr1 O3 97.89(9)
O5 Zr1 N1 84.99(10)
O5 Zr1 N2 164.95(9)
O6 Zr1 O1 97.49(9)
O6 Zr1 O3 94.69(9)
O6 Zr1 O5 106.70(10)
O6 Zr1 N1 166.83(10)
O6 Zr1 N2 87.42(9)
N1 Zr1 N2 81.60(9)
C1 O1 Zr1 135.17(19)
C7 O2 C8 104.7(2)
C22 O3 Zr1 129.43(18)
C28 O4 C29 104.9(2)
C43 O5 Zr1 161.7(2)
C46 O6 Zr1 168.5(2)
C7 N1 Zr1 121.1(2)
C7 N1 C13 105.2(3)
C13 N1 Zr1 132.3(2)
C28 N2 Zr1 119.6(2)
C28 N2 C34 104.9(3)
C34 N2 Zr1 132.8(2)
O1 C1 C2 120.6(3)
O1 C1 C6 120.6(3)
C6 C1 C2 118.8(3)
C1 C2 C14 120.6(3)
C3 C2 C1 117.5(3)
C3 C2 C14 121.8(3)
C2 C3 H3 117.7
C2 C3 C4 124.7(3)
C4 C3 H3 117.7
C3 C4 C18 119.0(3)
C5 C4 C3 117.0(3)
C5 C4 C18 124.0(3)
C4 C5 H5 119.5
C4 C5 C6 121.0(3)
C6 C5 H5 119.5
C1 C6 C7 119.3(3)
C5 C6 C1 120.9(3)
C5 C6 C7 119.7(3)
O2 C7 C6 116.3(3)
N1 C7 O2 113.8(3)
N1 C7 C6 129.9(3)
C9 C8 O2 127.8(3)
C9 C8 C13 124.3(3)
C13 C8 O2 107.8(3)
C8 C9 H9 122.3
C8 C9 C10 115.5(3)
C10 C9 H9 122.3
C9 C10 H10 119.2
C9 C10 C11 121.6(3)
C11 C10 H10 119.2
C10 C11 H11 119.0
C12 C11 C10 122.0(3)
C12 C11 H11 119.0
C11 C12 H12 121.6
C11 C12 C13 116.8(3)
C13 C12 H12 121.6
C8 C13 N1 108.3(3)
C8 C13 C12 119.8(3)
C12 C13 N1 131.8(3)
C2 C14 C15 109.4(3)
C16 C14 C2 111.4(3)
C16 C14 C15 109.4(3)
C17 C14 C2 111.5(3)
C17 C14 C15 108.3(3)
C17 C14 C16 106.8(3)
C14 C15 H15A 109.5
C14 C15 H15B 109.5
C14 C15 H15C 109.5
H15A C15 H15B 109.5
H15A C15 H15C 109.5
H15B C15 H15C 109.5
C14 C16 H16A 109.5
C14 C16 H16B 109.5
C14 C16 H16C 109.5
H16A C16 H16B 109.5
H16A C16 H16C 109.5
H16B C16 H16C 109.5
C14 C17 H17A 109.5
C14 C17 H17B 109.5
C14 C17 H17C 109.5
H17A C17 H17B 109.5
H17A C17 H17C 109.5
H17B C17 H17C 109.5
C4 C18 C19 110.4(3)
C4 C18 C20 111.8(3)
C4 C18 C21 109.0(3)
C19 C18 C21 108.7(3)
C20 C18 C19 107.8(3)
C20 C18 C21 109.1(3)
C18 C19 H19A 109.5
C18 C19 H19B 109.5
C18 C19 H19C 109.5
H19A C19 H19B 109.5
H19A C19 H19C 109.5
H19B C19 H19C 109.5
C18 C20 H20A 109.5
C18 C20 H20B 109.5
C18 C20 H20C 109.5
H20A C20 H20B 109.5
H20A C20 H20C 109.5
H20B C20 H20C 109.5
C18 C21 H21A 109.5
C18 C21 H21B 109.5
C18 C21 H21C 109.5
H21A C21 H21B 109.5
H21A C21 H21C 109.5
H21B C21 H21C 109.5
O3 C22 C23 120.6(3)
O3 C22 C27 120.3(3)
C27 C22 C23 119.2(3)
C22 C23 C35 121.3(3)
C24 C23 C22 117.3(3)
C24 C23 C35 121.2(3)
C23 C24 H24 117.6
C23 C24 C25 124.8(3)
C25 C24 H24 117.6
C24 C25 C39 119.9(3)
C26 C25 C24 117.0(3)
C26 C25 C39 123.1(3)
C25 C26 H26 119.5
C25 C26 C27 121.0(3)
C27 C26 H26 119.5
C22 C27 C28 120.5(3)
C26 C27 C22 120.7(3)
C26 C27 C28 118.8(3)
O4 C28 C27 116.4(3)
N2 C28 O4 113.9(3)
N2 C28 C27 129.6(3)
O4 C29 C30 127.5(3)
O4 C29 C34 108.2(3)
C30 C29 C34 124.3(3)
C29 C30 H30 122.2
C29 C30 C31 115.6(3)
C31 C30 H30 122.2
C30 C31 H31 119.4
C30 C31 C32 121.1(3)
C32 C31 H31 119.4
C31 C32 H32 118.7
C33 C32 C31 122.6(3)
C33 C32 H32 118.7
C32 C33 H33 121.7
C32 C33 C34 116.6(3)
C34 C33 H33 121.7
C29 C34 N2 108.0(3)
C29 C34 C33 119.8(3)
C33 C34 N2 132.2(3)
C23 C35 C36 109.2(2)
C23 C35 C37 111.1(3)
C37 C35 C36 110.2(3)
C38 C35 C23 112.0(3)
C38 C35 C36 107.0(3)
C38 C35 C37 107.2(3)
C35 C36 H36A 109.5
C35 C36 H36B 109.5
C35 C36 H36C 109.5
H36A C36 H36B 109.5
H36A C36 H36C 109.5
H36B C36 H36C 109.5
C35 C37 H37A 109.5
C35 C37 H37B 109.5
C35 C37 H37C 109.5
H37A C37 H37B 109.5
H37A C37 H37C 109.5
H37B C37 H37C 109.5
C35 C38 H38A 109.5
C35 C38 H38B 109.5
C35 C38 H38C 109.5
H38A C38 H38B 109.5
H38A C38 H38C 109.5
H38B C38 H38C 109.5
C25 C39 C40 108.5(3)
C25 C39 C41 110.5(3)
C25 C39 C42 112.0(3)
C41 C39 C40 109.1(3)
C41 C39 C42 108.1(3)
C42 C39 C40 108.5(3)
C39 C40 H40A 109.5
C39 C40 H40B 109.5
C39 C40 H40C 109.5
H40A C40 H40B 109.5
H40A C40 H40C 109.5
H40B C40 H40C 109.5
C39 C41 H41A 109.5
C39 C41 H41B 109.5
C39 C41 H41C 109.5
H41A C41 H41B 109.5
H41A C41 H41C 109.5
H41B C41 H41C 109.5
C39 C42 H42A 109.5
C39 C42 H42B 109.5
C39 C42 H42C 109.5
H42A C42 H42B 109.5
H42A C42 H42C 109.5
H42B C42 H42C 109.5
O5 C43 H43 108.3
O5 C43 C44 109.4(3)
O5 C43 C45 109.9(3)
C44 C43 H43 108.3
C45 C43 H43 108.3
C45 C43 C44 112.6(3)
C43 C44 H44A 109.5
C43 C44 H44B 109.5
C43 C44 H44C 109.5
H44A C44 H44B 109.5
H44A C44 H44C 109.5
H44B C44 H44C 109.5
C43 C45 H45A 109.5
C43 C45 H45B 109.5
C43 C45 H45C 109.5
H45A C45 H45B 109.5
H45A C45 H45C 109.5
H45B C45 H45C 109.5
O6 C46 H46 108.1
O6 C46 C47 110.1(3)
O6 C46 C48 110.2(3)
C47 C46 H46 108.1
C48 C46 H46 108.1
C48 C46 C47 112.2(3)
C46 C47 H47A 109.5
C46 C47 H47B 109.5
C46 C47 H47C 109.5
H47A C47 H47B 109.5
H47A C47 H47C 109.5
H47B C47 H47C 109.5
C46 C48 H48A 109.5
C46 C48 H48B 109.5
C46 C48 H48C 109.5
H48A C48 H48B 109.5
H48A C48 H48C 109.5
H48B C48 H48C 109.5

loop_
_geom_bond_atom_site_label_1
_geom_bond_atom_site_label_2
_geom_bond_distance
Zr1 O1 2.065(2)
Zr1 O3 2.075(2)
Zr1 O5 1.934(2)
Zr1 O6 1.927(2)
Zr1 N1 2.389(3)
Zr1 N2 2.390(3)
O1 C1 1.317(4)
O2 C7 1.373(4)
O2 C8 1.387(4)
O3 C22 1.326(4)
O4 C28 1.370(4)
O4 C29 1.376(4)
O5 C43 1.409(4)
O6 C46 1.411(4)
N1 C7 1.313(4)
N1 C13 1.405(4)
N2 C28 1.316(4)
N2 C34 1.408(4)
C1 C2 1.420(4)
C1 C6 1.417(4)
C2 C3 1.379(5)
C2 C14 1.540(4)
C3 H3 0.9300
C3 C4 1.409(4)
C4 C5 1.380(5)
C4 C18 1.531(4)
C5 H5 0.9300
C5 C6 1.399(5)
C6 C7 1.454(4)
C8 C9 1.382(5)
C8 C13 1.383(5)
C9 H9 0.9300
C9 C10 1.385(5)
C10 H10 0.9300
C10 C11 1.395(5)
C11 H11 0.9300
C11 C12 1.391(5)
C12 H12 0.9300
C12 C13 1.395(5)
C14 C15 1.541(5)
C14 C16 1.537(5)
C14 C17 1.535(5)
C15 H15A 0.9600
C15 H15B 0.9600
C15 H15C 0.9600
C16 H16A 0.9600
C16 H16B 0.9600
C16 H16C 0.9600
C17 H17A 0.9600
C17 H17B 0.9600
C17 H17C 0.9600
C18 C19 1.542(5)
C18 C20 1.536(4)
C18 C21 1.542(5)
C19 H19A 0.9600
C19 H19B 0.9600
C19 H19C 0.9600
C20 H20A 0.9600
C20 H20B 0.9600
C20 H20C 0.9600
C21 H21A 0.9600
C21 H21B 0.9600
C21 H21C 0.9600
C22 C23 1.419(5)
C22 C27 1.416(4)
C23 C24 1.382(5)
C23 C35 1.540(4)
C24 H24 0.9300
C24 C25 1.413(4)
C25 C26 1.376(5)
C25 C39 1.528(4)
C26 H26 0.9300
C26 C27 1.410(4)
C27 C28 1.445(5)
C29 C30 1.379(5)
C29 C34 1.387(4)
C30 H30 0.9300
C30 C31 1.390(5)
C31 H31 0.9300
C31 C32 1.394(5)
C32 H32 0.9300
C32 C33 1.386(5)
C33 H33 0.9300
C33 C34 1.397(5)
C35 C36 1.541(4)
C35 C37 1.539(4)
C35 C38 1.526(5)
C36 H36A 0.9600
C36 H36B 0.9600
C36 H36C 0.9600
C37 H37A 0.9600
C37 H37B 0.9600
C37 H37C 0.9600
C38 H38A 0.9600
C38 H38B 0.9600
C38 H38C 0.9600
C39 C40 1.536(4)
C39 C41 1.531(5)
C39 C42 1.532(4)
C40 H40A 0.9600
C40 H40B 0.9600
C40 H40C 0.9600
C41 H41A 0.9600
C41 H41B 0.9600
C41 H41C 0.9600
C42 H42A 0.9600
C42 H42B 0.9600
C42 H42C 0.9600
C43 H43 0.9800
C43 C44 1.524(5)
C43 C45 1.516(5)
C44 H44A 0.9600
C44 H44B 0.9600
C44 H44C 0.9600
C45 H45A 0.9600
C45 H45B 0.9600
C45 H45C 0.9600
C46 H46 0.9800
C46 C47 1.525(5)
C46 C48 1.510(5)
C47 H47A 0.9600
C47 H47B 0.9600
C47 H47C 0.9600
C48 H48A 0.9600
C48 H48B 0.9600
C48 H48C 0.9600

loop_
_geom_torsion_atom_site_label_1
_geom_torsion_atom_site_label_2
_geom_torsion_atom_site_label_3
_geom_torsion_atom_site_label_4
_geom_torsion
Zr1 O1 C1 C2 139.4(3)
Zr1 O1 C1 C6 -40.5(4)
Zr1 O3 C22 C23 129.9(3)
Zr1 O3 C22 C27 -49.4(4)
Zr1 O5 C43 C44 -99.6(7)
Zr1 O5 C43 C45 136.3(6)
Zr1 O6 C46 C47 6.0(13)
Zr1 O6 C46 C48 -118.2(11)
Zr1 N1 C7 O2 -165.67(19)
Zr1 N1 C7 C6 17.0(5)
Zr1 N1 C13 C8 164.7(2)
Zr1 N1 C13 C12 -17.4(5)
Zr1 N2 C28 O4 -161.87(18)
Zr1 N2 C28 C27 16.0(4)
Zr1 N2 C34 C29 158.9(2)
Zr1 N2 C34 C33 -21.7(5)
O1 C1 C2 C3 -176.8(3)
O1 C1 C2 C14 0.1(5)
O1 C1 C6 C5 177.9(3)
O1 C1 C6 C7 -4.4(5)
O2 C8 C9 C10 176.3(3)
O2 C8 C13 N1 0.2(4)
O2 C8 C13 C12 -178.0(3)
O3 C22 C23 C24 -178.6(3)
O3 C22 C23 C35 -1.8(4)
O3 C22 C27 C26 179.3(3)
O3 C22 C27 C28 0.7(4)
O4 C29 C30 C31 177.9(3)
O4 C29 C34 N2 1.0(3)
O4 C29 C34 C33 -178.5(3)
C1 C2 C3 C4 -1.9(5)
C1 C2 C14 C15 -65.2(4)
C1 C2 C14 C16 55.8(4)
C1 C2 C14 C17 175.1(3)
C1 C6 C7 O2 -166.9(3)
C1 C6 C7 N1 10.4(5)
C2 C1 C6 C5 -2.1(5)
C2 C1 C6 C7 175.7(3)
C2 C3 C4 C5 -0.5(5)
C2 C3 C4 C18 177.9(3)
C3 C2 C14 C15 111.6(4)
C3 C2 C14 C16 -127.3(3)
C3 C2 C14 C17 -8.1(5)
C3 C4 C5 C6 1.7(5)
C3 C4 C18 C19 53.3(4)
C3 C4 C18 C20 173.3(3)
C3 C4 C18 C21 -66.0(4)
C4 C5 C6 C1 -0.4(5)
C4 C5 C6 C7 -178.2(3)
C5 C4 C18 C19 -128.4(3)
C5 C4 C18 C20 -8.4(5)
C5 C4 C18 C21 112.3(4)
C5 C6 C7 O2 10.9(5)
C5 C6 C7 N1 -171.8(3)
C6 C1 C2 C3 3.2(5)
C6 C1 C2 C14 -179.9(3)
C7 O2 C8 C9 -175.9(3)
C7 O2 C8 C13 1.3(3)
C7 N1 C13 C8 -1.6(4)
C7 N1 C13 C12 176.2(4)
C8 O2 C7 N1 -2.5(4)
C8 O2 C7 C6 175.2(3)
C8 C9 C10 C11 0.9(5)
C9 C8 C13 N1 177.5(3)
C9 C8 C13 C12 -0.6(5)
C9 C10 C11 C12 -0.1(5)
C10 C11 C12 C13 -1.1(5)
C11 C12 C13 N1 -176.2(3)
C11 C12 C13 C8 1.4(5)
C13 N1 C7 O2 2.6(4)
C13 N1 C7 C6 -174.8(3)
C13 C8 C9 C10 -0.5(5)
C14 C2 C3 C4 -178.9(3)
C18 C4 C5 C6 -176.6(3)
C22 C23 C24 C25 -0.3(4)
C22 C23 C35 C36 -66.1(4)
C22 C23 C35 C37 55.7(4)
C22 C23 C35 C38 175.5(3)
C22 C27 C28 O4 -171.0(3)
C22 C27 C28 N2 11.2(5)
C23 C22 C27 C26 0.1(4)
C23 C22 C27 C28 -178.6(3)
C23 C24 C25 C26 -0.8(5)
C23 C24 C25 C39 -178.8(3)
C24 C23 C35 C36 110.6(3)
C24 C23 C35 C37 -127.7(3)
C24 C23 C35 C38 -7.8(4)
C24 C25 C26 C27 1.4(4)
C24 C25 C39 C40 73.0(4)
C24 C25 C39 C41 -46.6(4)
C24 C25 C39 C42 -167.3(3)
C25 C26 C27 C22 -1.1(5)
C25 C26 C27 C28 177.5(3)
C26 C25 C39 C40 -104.9(4)
C26 C25 C39 C41 135.4(3)
C26 C25 C39 C42 14.8(4)
C26 C27 C28 O4 10.4(4)
C26 C27 C28 N2 -167.4(3)
C27 C22 C23 C24 0.6(4)
C27 C22 C23 C35 177.4(3)
C28 O4 C29 C30 -178.6(3)
C28 O4 C29 C34 0.0(3)
C28 N2 C34 C29 -1.7(3)
C28 N2 C34 C33 177.7(3)
C29 O4 C28 N2 -1.2(3)
C29 O4 C28 C27 -179.4(3)
C29 C30 C31 C32 0.2(5)
C30 C29 C34 N2 179.8(3)
C30 C29 C34 C33 0.2(5)
C30 C31 C32 C33 0.5(5)
C31 C32 C33 C34 -0.8(5)
C32 C33 C34 N2 -178.9(3)
C32 C33 C34 C29 0.5(4)
C34 N2 C28 O4 1.9(3)
C34 N2 C28 C27 179.7(3)
C34 C29 C30 C31 -0.6(5)
C35 C23 C24 C25 -177.1(3)
C39 C25 C26 C27 179.4(3)

loop_
_exptl_oxdiff_crystal_face_indexfrac_h
_exptl_oxdiff_crystal_face_indexfrac_k
_exptl_oxdiff_crystal_face_indexfrac_l
_exptl_oxdiff_crystal_face_x
_exptl_oxdiff_crystal_face_y
_exptl_oxdiff_crystal_face_z
0.0024 -0.0026 -1.0012 0.0008 0.0889 0.0287
-0.0024 0.0026 1.0012 -0.0008 -0.0889 -0.0287
-0.0024 -0.9976 1.0026 -0.0139 -0.0314 -0.1350
0.0024 0.9976 -1.0026 0.0139 0.0314 0.1350
5.0088 -1.0037 -2.9968 0.7266 0.0865 -0.0668
-5.0088 1.0037 2.9968 -0.7266 -0.0865 0.0668
